data_7247674
loop_
_publ_author_name
'Xiao, Xiao'
'Mu, Tong'
'Sukhanov, Andrey A.'
'Zhou, Yihang'
'Yu, Peiran'
'Yu, Fabiao'
'Elmali, Ayhan'
'Zhao, Jianzhang'
'Karatay, Ahmet'
'Voronkova, Violeta K.'

_publ_section_title
;
 The effect of thionation of the carbonyl group on the photophysics of
 compact spiro rhodamine-naphthalimide electron donor-acceptor dyads:
 intersystem crossing, charge separation, and electron spin dynamics.
;
_journal_issue 46
_journal_name_full 'Physical chemistry chemical physics : PCCP'
_journal_page_first 31667
_journal_page_last 31682
_journal_paper_doi 10.1039/d3cp04891h
_journal_volume 25
_journal_year 2023
_chemical_formula_moiety 'C44 H44 N4 O2 S2'
_chemical_formula_sum 'C44 H44 N4 O2 S2'
_chemical_formula_weight 724.95
_chemical_name_systematic Rho-NIS
_space_group_crystal_system triclinic
_space_group_IT_number 2
_space_group_name_Hall '-P 1'
_space_group_name_H-M_alt 'P -1'
_atom_sites_solution_hydrogens geom
_atom_sites_solution_primary dual
_audit_creation_date 2023-09-08
_audit_creation_method
;
Olex2 1.2
(compiled 2017.03.28 svn.r3405 for OlexSys, GUI svn.r5335)
;
_audit_update_record
;
2023-09-11 deposited with the CCDC.	2023-11-01 downloaded from the CCDC.
;
_cell_angle_alpha 71.1680(10)
_cell_angle_beta 85.3990(10)
_cell_angle_gamma 83.566(2)
_cell_formula_units_Z 2
_cell_length_a 10.1465(4)
_cell_length_b 12.0918(6)
_cell_length_c 16.0775(6)
_cell_measurement_reflns_used 9922
_cell_measurement_temperature 120
_cell_measurement_theta_max 28.78
_cell_measurement_theta_min 2.37
_cell_volume 1853.15(14)
_computing_cell_refinement 'SAINT V8.40A (?, 2016)'
_computing_data_reduction 'SAINT V8.40A (?, 2016)'
_computing_molecular_graphics 'Olex2 (Dolomanov et al., 2009)'
_computing_publication_material 'Olex2 (Dolomanov et al., 2009)'
_computing_structure_refinement 'ShelXL (Sheldrick, 2015)'
_computing_structure_solution 'ShelXT (Sheldrick, 2015)'
_diffrn_ambient_temperature 120.0
_diffrn_measured_fraction_theta_full 0.999
_diffrn_measured_fraction_theta_max 0.996
_diffrn_measurement_device_type 'CCD area detector'
_diffrn_measurement_method 'phi and omega scans'
_diffrn_radiation_monochromator graphite
_diffrn_radiation_type MoK\a
_diffrn_radiation_wavelength 0.71073
_diffrn_reflns_av_R_equivalents 0.0934
_diffrn_reflns_av_unetI/netI 0.0791
_diffrn_reflns_Laue_measured_fraction_full 0.999
_diffrn_reflns_Laue_measured_fraction_max 0.996
_diffrn_reflns_limit_h_max 14
_diffrn_reflns_limit_h_min -14
_diffrn_reflns_limit_k_max 16
_diffrn_reflns_limit_k_min -16
_diffrn_reflns_limit_l_max 22
_diffrn_reflns_limit_l_min -22
_diffrn_reflns_number 64155
_diffrn_reflns_point_group_measured_fraction_full 0.999
_diffrn_reflns_point_group_measured_fraction_max 0.996
_diffrn_reflns_theta_full 25.242
_diffrn_reflns_theta_max 29.526
_diffrn_reflns_theta_min 2.373
_exptl_absorpt_coefficient_mu 0.188
_exptl_absorpt_correction_T_max 0.7459
_exptl_absorpt_correction_T_min 0.6860
_exptl_absorpt_correction_type numerical
_exptl_absorpt_process_details
;
SADABS-2016/2 (Bruker,2016/2) was used for absorption correction.
wR2(int) was 0.1283 before and 0.0670 after correction.
The Ratio of minimum to maximum transmission is 0.9197.
The \l/2 correction factor is Not present.
;
_exptl_crystal_colour 'metallic dark red'
_exptl_crystal_colour_lustre metallic
_exptl_crystal_colour_modifier dark
_exptl_crystal_colour_primary red
_exptl_crystal_density_diffrn 1.299
_exptl_crystal_description plate
_exptl_crystal_F_000 768
_exptl_crystal_size_max 0.5
_exptl_crystal_size_mid 0.2
_exptl_crystal_size_min 0.2
_refine_diff_density_max 1.520
_refine_diff_density_min -0.597
_refine_diff_density_rms 0.070
_refine_ls_extinction_method none
_refine_ls_goodness_of_fit_ref 1.014
_refine_ls_hydrogen_treatment constr
_refine_ls_matrix_type full
_refine_ls_number_parameters 474
_refine_ls_number_reflns 10304
_refine_ls_number_restraints 0
_refine_ls_restrained_S_all 1.014
_refine_ls_R_factor_all 0.1320
_refine_ls_R_factor_gt 0.0712
_refine_ls_shift/su_max 0.000
_refine_ls_shift/su_mean 0.000
_refine_ls_structure_factor_coef Fsqd
_refine_ls_weighting_details 'w=1/[\s^2^(Fo^2^)+(0.0615P)^2^+2.6740P] where P=(Fo^2^+2Fc^2^)/3'
_refine_ls_weighting_scheme calc
_refine_ls_wR_factor_gt 0.1543
_refine_ls_wR_factor_ref 0.1831
_reflns_Friedel_coverage 0.000
_reflns_number_gt 6298
_reflns_number_total 10304
_reflns_threshold_expression 'I > 2\s(I)'
_cod_data_source_file d3cp04891h2.cif
_cod_data_source_block 1_CCDC1
_cod_depositor_comments 'Adding full bibliography for 7247673--7247674.cif.'
_cod_database_code 7247674
_shelx_shelxl_version_number 2016/6
_shelx_space_group_comment
;
The symmetry employed for this shelxl refinement is uniquely defined
by the following loop, which should always be used as a source of
symmetry information in preference to the above space-group names.
They are only intended as comments.
;
_olex2_refinement_description
;
1. Fixed Uiso
 At 1.2 times of:
  All C(H) groups, All C(H,H) groups
 At 1.5 times of:
  All C(H,H,H) groups
2.a Secondary CH2 refined with riding coordinates:
 C00U(H00A,H00B), C00Y(H00C,H00D), C013(H01A,H01B), C017(H01F,H01G), C019(H01H,
 H01I), C01B(H01K,H01L), C01F(H01V,H01W)
2.b Aromatic/amide H refined with riding coordinates:
 C00G(H00G), C00N(H00N), C00P(H00P), C00Q(H00Q), C00S(H00S), C00T(H00T),
 C00V(H00V), C00W(H00W), C00Z(H00Z), C010(H010), C011(H011), C014(H014),
 C016(H016), C018(H018), C01A(H01J)
2.c Idealised Me refined as rotating group:
 C015(H01C,H01D,H01E), C01C(H01M,H01N,H01O), C01D(H01P,H01Q,H01R), C01E(H01S,
 H01T,H01U), C01G(H01X,H01Y,H)
;
_olex2_submission_special_instructions 'No special instructions were received'

loop_
_space_group_symop_operation_xyz
'x, y, z'
'-x, -y, -z'

loop_
_atom_site_label
_atom_site_type_symbol
_atom_site_fract_x
_atom_site_fract_y
_atom_site_fract_z
_atom_site_U_iso_or_equiv
_atom_site_adp_type
_atom_site_occupancy
_atom_site_site_symmetry_order
_atom_site_calc_flag
_atom_site_refinement_flags_posn
_atom_site_refinement_flags_adp
_atom_site_refinement_flags_occupancy
_atom_site_disorder_assembly
_atom_site_disorder_group
S001 S 0.89597(8) 0.82333(7) -0.14312(5) 0.0366(2) Uani 1 1 d . . . . .
S002 S 1.21205(8) 0.57449(8) 0.11043(5) 0.0408(2) Uani 1 1 d . . . . .
O003 O 0.72809(18) 0.53309(15) 0.41225(12) 0.0248(4) Uani 1 1 d . . . . .
O004 O 0.5631(2) 0.26037(17) 0.17432(12) 0.0274(4) Uani 1 1 d . . . . .
N005 N 1.0371(2) 0.6889(2) -0.00973(14) 0.0237(5) Uani 1 1 d . . . . .
N006 N 0.6241(2) 0.36141(19) 0.26317(13) 0.0212(5) Uani 1 1 d . . . . .
N007 N 0.9503(2) 0.2010(2) 0.61598(15) 0.0288(5) Uani 1 1 d . . . . .
N008 N 0.4783(3) 0.8885(2) 0.26305(16) 0.0320(6) Uani 1 1 d . . . . .
C009 C 0.6715(3) 0.3408(2) 0.41760(17) 0.0220(5) Uani 1 1 d . . . . .
C00A C 0.4457(3) 0.3295(2) 0.36520(17) 0.0231(5) Uani 1 1 d . . . . .
C00B C 0.4285(3) 0.2771(2) 0.30262(17) 0.0225(5) Uani 1 1 d . . . . .
C00C C 0.7429(3) 0.4120(2) 0.44617(16) 0.0213(5) Uani 1 1 d . . . . .
C00D C 0.8610(3) 0.2465(2) 0.55062(17) 0.0238(6) Uani 1 1 d . . . . .
C00E C 0.5736(3) 0.3903(2) 0.34587(16) 0.0219(5) Uani 1 1 d . . . . .
C00F C 0.8229(3) 0.5655(2) 0.08155(18) 0.0234(5) Uani 1 1 d . . . . .
C00G C 0.6035(3) 0.7054(2) 0.33799(17) 0.0240(6) Uani 1 1 d . . . . .
H00G H 0.659364 0.745398 0.360950 0.029 Uiso 1 1 calc R . . . .
C00H C 0.8028(3) 0.6563(2) 0.00134(18) 0.0256(6) Uani 1 1 d . . . . .
C00I C 0.9509(3) 0.5346(2) 0.11649(17) 0.0248(6) Uani 1 1 d . . . . .
C00J C 0.5457(3) 0.5206(2) 0.32722(16) 0.0223(5) Uani 1 1 d . . . . .
C00K C 0.7129(3) 0.5053(2) 0.12971(17) 0.0237(6) Uani 1 1 d . . . . .
C00L C 0.5435(3) 0.2952(2) 0.23765(17) 0.0231(5) Uani 1 1 d . . . . .
C00M C 0.6245(3) 0.5843(2) 0.35771(17) 0.0228(5) Uani 1 1 d . . . . .
C00N C 0.7000(3) 0.2199(2) 0.45698(18) 0.0265(6) Uani 1 1 d . . . . .
H00N H 0.654072 0.167915 0.438835 0.032 Uiso 1 1 calc R . . . .
C00O C 0.7350(3) 0.4155(2) 0.21130(17) 0.0244(6) Uani 1 1 d . . . . .
C00P C 0.8349(3) 0.3680(2) 0.51103(17) 0.0240(6) Uani 1 1 d . . . . .
H00P H 0.880633 0.420489 0.528714 0.029 Uiso 1 1 calc R . . . .
C00Q C 0.8617(3) 0.3849(2) 0.24250(18) 0.0262(6) Uani 1 1 d . . . . .
H00Q H 0.876191 0.323049 0.296075 0.031 Uiso 1 1 calc R . . . .
C00R C 0.4998(3) 0.7691(2) 0.28418(18) 0.0264(6) Uani 1 1 d . . . . .
C00S C 0.7909(3) 0.1730(2) 0.52046(18) 0.0272(6) Uani 1 1 d . . . . .
H00S H 0.807226 0.090242 0.544555 0.033 Uiso 1 1 calc R . . . .
C00T C 0.5868(3) 0.5383(2) 0.09494(18) 0.0264(6) Uani 1 1 d . . . . .
H00T H 0.512971 0.499146 0.126063 0.032 Uiso 1 1 calc R . . . .
C00U C 0.9645(3) 0.0767(2) 0.66616(18) 0.0283(6) Uani 1 1 d . . . . .
H00A H 0.878142 0.044218 0.669528 0.034 Uiso 1 1 calc R . . . .
H00B H 0.986927 0.067893 0.726897 0.034 Uiso 1 1 calc R . . . .
C00V C 0.9686(3) 0.4448(2) 0.19526(18) 0.0275(6) Uani 1 1 d . . . . .
H00V H 1.054830 0.423398 0.217719 0.033 Uiso 1 1 calc R . . . .
C00W C 0.4415(3) 0.5845(2) 0.27584(18) 0.0282(6) Uani 1 1 d . . . . .
H00W H 0.384171 0.543423 0.254844 0.034 Uiso 1 1 calc R . . . .
C00X C 0.9142(3) 0.7185(2) -0.04670(18) 0.0269(6) Uani 1 1 d . . . . .
C00Y C 0.5629(3) 0.9550(2) 0.29430(18) 0.0278(6) Uani 1 1 d . . . . .
H00C H 0.556990 1.037092 0.254663 0.033 Uiso 1 1 calc R . . . .
H00D H 0.656177 0.921659 0.291131 0.033 Uiso 1 1 calc R . . . .
C00Z C 0.4181(3) 0.7041(3) 0.25429(19) 0.0306(6) Uani 1 1 d . . . . .
H00Z H 0.345957 0.743618 0.218799 0.037 Uiso 1 1 calc R . . . .
C010 C 0.3138(3) 0.2248(3) 0.30249(19) 0.0301(6) Uani 1 1 d . . . . .
H010 H 0.302036 0.190614 0.258328 0.036 Uiso 1 1 calc R . . . .
C011 C 0.3492(3) 0.3299(3) 0.43098(18) 0.0301(6) Uani 1 1 d . . . . .
H011 H 0.360869 0.365782 0.474158 0.036 Uiso 1 1 calc R . . . .
C012 C 1.0641(3) 0.6015(2) 0.06995(17) 0.0252(6) Uani 1 1 d . . . . .
C013 C 1.0270(3) 0.2759(3) 0.64427(19) 0.0298(6) Uani 1 1 d . . . . .
H01A H 1.051799 0.341852 0.592196 0.036 Uiso 1 1 calc R . . . .
H01B H 1.110067 0.230197 0.668792 0.036 Uiso 1 1 calc R . . . .
C014 C 0.6764(3) 0.6856(3) -0.03045(19) 0.0309(6) Uani 1 1 d . . . . .
H014 H 0.662759 0.746435 -0.084664 0.037 Uiso 1 1 calc R . . . .
C015 C 0.5268(3) 0.9547(3) 0.38784(19) 0.0338(7) Uani 1 1 d . . . . .
H01C H 0.436138 0.991344 0.390962 0.051 Uiso 1 1 calc GR . . . .
H01D H 0.588699 0.998934 0.405346 0.051 Uiso 1 1 calc GR . . . .
H01E H 0.532218 0.873709 0.427599 0.051 Uiso 1 1 calc GR . . . .
C016 C 0.5684(3) 0.6270(3) 0.01605(19) 0.0311(7) Uani 1 1 d . . . . .
H016 H 0.482358 0.648276 -0.006714 0.037 Uiso 1 1 calc R . . . .
C017 C 1.1461(3) 0.7586(3) -0.0587(2) 0.0338(7) Uani 1 1 d . . . . .
H01F H 1.140412 0.772157 -0.122443 0.041 Uiso 1 1 calc R . . . .
H01G H 1.232590 0.714166 -0.040203 0.041 Uiso 1 1 calc R . . . .
C018 C 0.2339(3) 0.2759(3) 0.4319(2) 0.0359(7) Uani 1 1 d . . . . .
H018 H 0.166341 0.274906 0.476563 0.043 Uiso 1 1 calc R . . . .
C019 C 0.3744(3) 0.9532(3) 0.2050(2) 0.0355(7) Uani 1 1 d . . . . .
H01H H 0.352863 1.030750 0.213615 0.043 Uiso 1 1 calc R . . . .
H01I H 0.293656 0.910491 0.221578 0.043 Uiso 1 1 calc R . . . .
C01A C 0.2166(3) 0.2235(3) 0.3685(2) 0.0364(7) Uani 1 1 d . . . . .
H01J H 0.137878 0.186790 0.370474 0.044 Uiso 1 1 calc R . . . .
C01B C 1.1380(3) 0.8776(3) -0.0415(2) 0.0375(7) Uani 1 1 d . . . . .
H01K H 1.043919 0.909016 -0.039068 0.045 Uiso 1 1 calc R . . . .
H01L H 1.175254 0.866255 0.016032 0.045 Uiso 1 1 calc R . . . .
C01C C 1.0695(3) 0.0060(3) 0.6276(2) 0.0407(8) Uani 1 1 d . . . . .
H01M H 1.045374 0.010161 0.568739 0.061 Uiso 1 1 calc GR . . . .
H01N H 1.076065 -0.075998 0.665498 0.061 Uiso 1 1 calc GR . . . .
H01O H 1.155320 0.037914 0.623402 0.061 Uiso 1 1 calc GR . . . .
C01D C 1.1951(4) 1.0886(3) -0.1081(2) 0.0469(9) Uani 1 1 d . . . . .
H01P H 1.249560 1.139300 -0.154995 0.070 Uiso 1 1 calc GR . . . .
H01Q H 1.222108 1.088148 -0.050804 0.070 Uiso 1 1 calc GR . . . .
H01R H 1.101420 1.118257 -0.115106 0.070 Uiso 1 1 calc GR . . . .
C01E C 0.9553(4) 0.3255(3) 0.7124(2) 0.0455(8) Uani 1 1 d . . . . .
H01S H 0.877869 0.377877 0.686679 0.068 Uiso 1 1 calc GR . . . .
H01T H 1.015416 0.369544 0.731536 0.068 Uiso 1 1 calc GR . . . .
H01U H 0.926049 0.261138 0.763019 0.068 Uiso 1 1 calc GR . . . .
C01F C 1.2142(4) 0.9650(3) -0.1133(2) 0.0450(8) Uani 1 1 d . . . . .
H01V H 1.309916 0.937870 -0.109966 0.054 Uiso 1 1 calc R . . . .
H01W H 1.185837 0.966428 -0.171165 0.054 Uiso 1 1 calc R . . . .
C01G C 0.4107(4) 0.9716(3) 0.1081(2) 0.0502(9) Uani 1 1 d . . . . .
H01X H 0.334748 1.012527 0.073052 0.075 Uiso 1 1 calc GR . . . .
H01Y H 0.433936 0.895335 0.099022 0.075 Uiso 1 1 calc GR . . . .
H H 0.486648 1.018788 0.089911 0.075 Uiso 1 1 calc GR . . . .

loop_
_atom_site_aniso_label
_atom_site_aniso_U_11
_atom_site_aniso_U_22
_atom_site_aniso_U_33
_atom_site_aniso_U_23
_atom_site_aniso_U_13
_atom_site_aniso_U_12
S001 0.0353(4) 0.0365(4) 0.0317(4) 0.0005(3) -0.0036(3) -0.0090(3)
S002 0.0239(4) 0.0613(6) 0.0358(4) -0.0113(4) -0.0078(3) -0.0051(4)
O003 0.0283(10) 0.0167(9) 0.0298(10) -0.0055(7) -0.0112(8) -0.0025(7)
O004 0.0381(11) 0.0265(10) 0.0217(9) -0.0120(8) -0.0017(8) -0.0067(8)
N005 0.0202(11) 0.0282(12) 0.0239(11) -0.0095(9) 0.0006(9) -0.0052(9)
N006 0.0266(11) 0.0212(11) 0.0178(10) -0.0074(8) -0.0022(9) -0.0058(9)
N007 0.0333(13) 0.0236(12) 0.0292(12) -0.0065(10) -0.0121(10) 0.0001(10)
N008 0.0446(15) 0.0209(12) 0.0311(13) -0.0081(10) -0.0143(11) 0.0027(10)
C009 0.0265(13) 0.0203(13) 0.0204(12) -0.0070(10) -0.0038(10) -0.0035(10)
C00A 0.0275(14) 0.0206(13) 0.0209(12) -0.0048(10) -0.0042(10) -0.0041(10)
C00B 0.0277(14) 0.0180(12) 0.0212(12) -0.0041(10) -0.0057(10) -0.0030(10)
C00C 0.0265(13) 0.0174(12) 0.0205(12) -0.0065(10) -0.0017(10) -0.0024(10)
C00D 0.0253(13) 0.0251(13) 0.0212(13) -0.0074(10) -0.0028(10) -0.0017(11)
C00E 0.0295(14) 0.0211(13) 0.0169(12) -0.0069(10) -0.0041(10) -0.0051(10)
C00F 0.0214(13) 0.0260(14) 0.0280(14) -0.0153(11) -0.0025(11) -0.0026(10)
C00G 0.0305(14) 0.0200(13) 0.0236(13) -0.0087(10) -0.0024(11) -0.0049(11)
C00H 0.0251(14) 0.0269(14) 0.0252(13) -0.0081(11) -0.0013(11) -0.0051(11)
C00I 0.0282(14) 0.0245(13) 0.0240(13) -0.0111(11) -0.0019(11) -0.0013(11)
C00J 0.0283(14) 0.0214(13) 0.0188(12) -0.0076(10) -0.0034(10) -0.0027(10)
C00K 0.0259(14) 0.0216(13) 0.0251(13) -0.0086(10) -0.0047(11) -0.0028(10)
C00L 0.0302(14) 0.0168(12) 0.0224(13) -0.0050(10) -0.0057(11) -0.0037(10)
C00M 0.0280(14) 0.0212(13) 0.0198(12) -0.0068(10) -0.0047(10) -0.0011(10)
C00N 0.0334(15) 0.0215(13) 0.0272(14) -0.0090(11) -0.0058(12) -0.0066(11)
C00O 0.0312(14) 0.0200(13) 0.0241(13) -0.0090(10) -0.0035(11) -0.0034(11)
C00P 0.0280(14) 0.0237(13) 0.0230(13) -0.0093(11) -0.0045(11) -0.0052(11)
C00Q 0.0277(14) 0.0255(14) 0.0274(14) -0.0104(11) -0.0030(11) -0.0028(11)
C00R 0.0351(15) 0.0210(13) 0.0243(13) -0.0088(11) -0.0044(11) -0.0002(11)
C00S 0.0351(15) 0.0180(13) 0.0280(14) -0.0054(11) -0.0057(12) -0.0033(11)
C00T 0.0231(13) 0.0291(14) 0.0271(14) -0.0076(11) -0.0020(11) -0.0063(11)
C00U 0.0316(15) 0.0252(14) 0.0252(14) -0.0034(11) -0.0062(12) -0.0004(11)
C00V 0.0240(14) 0.0313(15) 0.0287(14) -0.0118(12) -0.0062(11) 0.0010(11)
C00W 0.0330(15) 0.0267(14) 0.0285(14) -0.0121(11) -0.0108(12) -0.0007(12)
C00X 0.0270(14) 0.0254(14) 0.0307(14) -0.0122(12) -0.0022(11) -0.0025(11)
C00Y 0.0332(15) 0.0184(13) 0.0305(14) -0.0057(11) -0.0005(12) -0.0041(11)
C00Z 0.0356(16) 0.0281(15) 0.0290(15) -0.0093(12) -0.0119(12) 0.0012(12)
C010 0.0322(15) 0.0305(15) 0.0303(15) -0.0102(12) -0.0041(12) -0.0101(12)
C011 0.0375(16) 0.0329(16) 0.0216(13) -0.0095(12) -0.0003(12) -0.0079(13)
C012 0.0248(14) 0.0296(14) 0.0240(13) -0.0130(11) -0.0028(11) 0.0001(11)
C013 0.0262(14) 0.0317(15) 0.0345(15) -0.0134(12) -0.0098(12) 0.0002(12)
C014 0.0325(15) 0.0279(15) 0.0286(15) -0.0021(12) -0.0074(12) -0.0045(12)
C015 0.0421(18) 0.0282(15) 0.0336(16) -0.0127(12) -0.0049(13) -0.0025(13)
C016 0.0240(14) 0.0352(16) 0.0300(15) -0.0022(12) -0.0085(12) -0.0053(12)
C017 0.0310(16) 0.0409(17) 0.0300(15) -0.0108(13) 0.0073(12) -0.0129(13)
C018 0.0353(17) 0.0414(18) 0.0302(15) -0.0099(13) 0.0060(13) -0.0096(14)
C019 0.0401(17) 0.0261(15) 0.0397(17) -0.0102(13) -0.0147(14) 0.0086(13)
C01A 0.0313(16) 0.0392(18) 0.0406(17) -0.0116(14) -0.0015(13) -0.0147(13)
C01B 0.0402(18) 0.0434(19) 0.0314(16) -0.0130(14) 0.0065(13) -0.0173(14)
C01C 0.0404(18) 0.0358(18) 0.0473(19) -0.0159(15) -0.0086(15) 0.0040(14)
C01D 0.053(2) 0.044(2) 0.0415(19) -0.0079(16) 0.0028(16) -0.0152(17)
C01E 0.048(2) 0.053(2) 0.046(2) -0.0305(17) -0.0099(16) 0.0010(16)
C01F 0.049(2) 0.047(2) 0.0387(18) -0.0107(15) 0.0098(15) -0.0196(16)
C01G 0.058(2) 0.054(2) 0.0332(18) -0.0036(16) -0.0148(16) -0.0065(18)

loop_
_atom_type_symbol
_atom_type_description
_atom_type_scat_dispersion_real
_atom_type_scat_dispersion_imag
_atom_type_scat_source
C C 0.0033 0.0016 'International Tables Vol C Tables 4.2.6.8 and 6.1.1.4'
H H 0.0000 0.0000 'International Tables Vol C Tables 4.2.6.8 and 6.1.1.4'
N N 0.0061 0.0033 'International Tables Vol C Tables 4.2.6.8 and 6.1.1.4'
O O 0.0106 0.0060 'International Tables Vol C Tables 4.2.6.8 and 6.1.1.4'
S S 0.1246 0.1234 'International Tables Vol C Tables 4.2.6.8 and 6.1.1.4'

loop_
_geom_angle_atom_site_label_1
_geom_angle_atom_site_label_2
_geom_angle_atom_site_label_3
_geom_angle
_geom_angle_site_symmetry_1
_geom_angle_site_symmetry_3
_geom_angle_publ_flag
C00M O003 C00C 117.88(19) . . ?
C00X N005 C012 125.1(2) . . ?
C00X N005 C017 116.3(2) . . ?
C012 N005 C017 118.6(2) . . ?
C00L N006 C00E 114.1(2) . . ?
C00L N006 C00O 124.5(2) . . ?
C00O N006 C00E 120.7(2) . . ?
C00D N007 C00U 121.9(2) . . ?
C00D N007 C013 121.8(2) . . ?
C013 N007 C00U 116.0(2) . . ?
C00R N008 C00Y 121.3(2) . . ?
C00R N008 C019 120.7(2) . . ?
C019 N008 C00Y 117.9(2) . . ?
C00C C009 C00E 122.2(2) . . ?
C00C C009 C00N 115.7(2) . . ?
C00N C009 C00E 122.0(2) . . ?
C00B C00A C00E 111.2(2) . . ?
C00B C00A C011 120.9(3) . . ?
C011 C00A C00E 127.8(2) . . ?
C00A C00B C00L 109.5(2) . . ?
C00A C00B C010 121.5(3) . . ?
C010 C00B C00L 128.9(2) . . ?
O003 C00C C009 122.6(2) . . ?
O003 C00C C00P 114.4(2) . . ?
C009 C00C C00P 123.0(2) . . ?
N007 C00D C00P 121.4(2) . . ?
N007 C00D C00S 121.6(2) . . ?
C00P C00D C00S 116.9(2) . . ?
N006 C00E C00A 99.50(19) . . ?
C009 C00E N006 111.0(2) . . ?
C009 C00E C00A 113.4(2) . . ?
C00J C00E N006 111.0(2) . . ?
C00J C00E C009 110.1(2) . . ?
C00J C00E C00A 111.4(2) . . ?
C00H C00F C00I 120.7(2) . . ?
C00H C00F C00K 120.0(2) . . ?
C00I C00F C00K 119.3(2) . . ?
C00M C00G H00G 119.8 . . ?
C00M C00G C00R 120.4(2) . . ?
C00R C00G H00G 119.8 . . ?
C00F C00H C00X 119.9(2) . . ?
C014 C00H C00F 119.4(2) . . ?
C014 C00H C00X 120.8(2) . . ?
C00F C00I C012 119.8(2) . . ?
C00V C00I C00F 119.7(2) . . ?
C00V C00I C012 120.5(2) . . ?
C00M C00J C00E 121.9(2) . . ?
C00M C00J C00W 116.3(2) . . ?
C00W C00J C00E 121.7(2) . . ?
C00O C00K C00F 119.1(2) . . ?
C00T C00K C00F 118.6(2) . . ?
C00T C00K C00O 122.4(2) . . ?
O004 C00L N006 126.4(3) . . ?
O004 C00L C00B 127.9(2) . . ?
N006 C00L C00B 105.7(2) . . ?
O003 C00M C00G 114.2(2) . . ?
O003 C00M C00J 123.1(2) . . ?
C00J C00M C00G 122.7(2) . . ?
C009 C00N H00N 118.5 . . ?
C00S C00N C009 123.0(2) . . ?
C00S C00N H00N 118.5 . . ?
C00K C00O N006 119.4(2) . . ?
C00Q C00O N006 120.2(2) . . ?
C00Q C00O C00K 120.3(2) . . ?
C00C C00P C00D 120.5(2) . . ?
C00C C00P H00P 119.8 . . ?
C00D C00P H00P 119.8 . . ?
C00O C00Q H00Q 119.9 . . ?
C00O C00Q C00V 120.2(3) . . ?
C00V C00Q H00Q 119.9 . . ?
N008 C00R C00G 121.4(2) . . ?
N008 C00R C00Z 121.6(2) . . ?
C00G C00R C00Z 116.9(2) . . ?
C00D C00S H00S 119.6 . . ?
C00N C00S C00D 120.8(2) . . ?
C00N C00S H00S 119.6 . . ?
C00K C00T H00T 119.5 . . ?
C016 C00T C00K 120.9(3) . . ?
C016 C00T H00T 119.5 . . ?
N007 C00U H00A 108.8 . . ?
N007 C00U H00B 108.8 . . ?
N007 C00U C01C 113.7(3) . . ?
H00A C00U H00B 107.7 . . ?
C01C C00U H00A 108.8 . . ?
C01C C00U H00B 108.8 . . ?
C00I C00V C00Q 121.3(3) . . ?
C00I C00V H00V 119.4 . . ?
C00Q C00V H00V 119.4 . . ?
C00J C00W H00W 118.6 . . ?
C00Z C00W C00J 122.8(2) . . ?
C00Z C00W H00W 118.6 . . ?
N005 C00X S001 120.3(2) . . ?
N005 C00X C00H 118.2(2) . . ?
C00H C00X S001 121.5(2) . . ?
N008 C00Y H00C 108.9 . . ?
N008 C00Y H00D 108.9 . . ?
N008 C00Y C015 113.6(2) . . ?
H00C C00Y H00D 107.7 . . ?
C015 C00Y H00C 108.9 . . ?
C015 C00Y H00D 108.9 . . ?
C00R C00Z H00Z 119.6 . . ?
C00W C00Z C00R 120.8(3) . . ?
C00W C00Z H00Z 119.6 . . ?
C00B C010 H010 120.9 . . ?
C00B C010 C01A 118.3(3) . . ?
C01A C010 H010 120.9 . . ?
C00A C011 H011 121.0 . . ?
C00A C011 C018 117.9(3) . . ?
C018 C011 H011 121.0 . . ?
N005 C012 S002 121.9(2) . . ?
N005 C012 C00I 116.3(2) . . ?
C00I C012 S002 121.8(2) . . ?
N007 C013 H01A 108.7 . . ?
N007 C013 H01B 108.7 . . ?
N007 C013 C01E 114.3(3) . . ?
H01A C013 H01B 107.6 . . ?
C01E C013 H01A 108.7 . . ?
C01E C013 H01B 108.7 . . ?
C00H C014 H014 119.5 . . ?
C00H C014 C016 121.0(3) . . ?
C016 C014 H014 119.5 . . ?
C00Y C015 H01C 109.5 . . ?
C00Y C015 H01D 109.5 . . ?
C00Y C015 H01E 109.5 . . ?
H01C C015 H01D 109.5 . . ?
H01C C015 H01E 109.5 . . ?
H01D C015 H01E 109.5 . . ?
C00T C016 C014 120.1(3) . . ?
C00T C016 H016 119.9 . . ?
C014 C016 H016 119.9 . . ?
N005 C017 H01F 109.5 . . ?
N005 C017 H01G 109.5 . . ?
N005 C017 C01B 110.9(2) . . ?
H01F C017 H01G 108.0 . . ?
C01B C017 H01F 109.5 . . ?
C01B C017 H01G 109.5 . . ?
C011 C018 H018 119.5 . . ?
C01A C018 C011 121.1(3) . . ?
C01A C018 H018 119.5 . . ?
N008 C019 H01H 108.8 . . ?
N008 C019 H01I 108.8 . . ?
N008 C019 C01G 113.9(3) . . ?
H01H C019 H01I 107.7 . . ?
C01G C019 H01H 108.8 . . ?
C01G C019 H01I 108.8 . . ?
C010 C01A C018 120.3(3) . . ?
C010 C01A H01J 119.9 . . ?
C018 C01A H01J 119.9 . . ?
C017 C01B H01K 109.4 . . ?
C017 C01B H01L 109.4 . . ?
H01K C01B H01L 108.0 . . ?
C01F C01B C017 111.0(3) . . ?
C01F C01B H01K 109.4 . . ?
C01F C01B H01L 109.4 . . ?
C00U C01C H01M 109.5 . . ?
C00U C01C H01N 109.5 . . ?
C00U C01C H01O 109.5 . . ?
H01M C01C H01N 109.5 . . ?
H01M C01C H01O 109.5 . . ?
H01N C01C H01O 109.5 . . ?
H01P C01D H01Q 109.5 . . ?
H01P C01D H01R 109.5 . . ?
H01Q C01D H01R 109.5 . . ?
C01F C01D H01P 109.5 . . ?
C01F C01D H01Q 109.5 . . ?
C01F C01D H01R 109.5 . . ?
C013 C01E H01S 109.5 . . ?
C013 C01E H01T 109.5 . . ?
C013 C01E H01U 109.5 . . ?
H01S C01E H01T 109.5 . . ?
H01S C01E H01U 109.5 . . ?
H01T C01E H01U 109.5 . . ?
C01B C01F H01V 108.7 . . ?
C01B C01F H01W 108.7 . . ?
C01D C01F C01B 114.0(3) . . ?
C01D C01F H01V 108.7 . . ?
C01D C01F H01W 108.7 . . ?
H01V C01F H01W 107.6 . . ?
C019 C01G H01X 109.5 . . ?
C019 C01G H01Y 109.5 . . ?
C019 C01G H 109.5 . . ?
H01X C01G H01Y 109.5 . . ?
H01X C01G H 109.5 . . ?
H01Y C01G H 109.5 . . ?

loop_
_geom_bond_atom_site_label_1
_geom_bond_atom_site_label_2
_geom_bond_distance
_geom_bond_site_symmetry_2
_geom_bond_publ_flag
S001 C00X 1.664(3) . ?
S002 C012 1.642(3) . ?
O003 C00C 1.383(3) . ?
O003 C00M 1.381(3) . ?
O004 C00L 1.216(3) . ?
N005 C00X 1.385(3) . ?
N005 C012 1.396(3) . ?
N005 C017 1.481(3) . ?
N006 C00E 1.517(3) . ?
N006 C00L 1.375(3) . ?
N006 C00O 1.433(3) . ?
N007 C00D 1.377(3) . ?
N007 C00U 1.456(3) . ?
N007 C013 1.454(3) . ?
N008 C00R 1.368(3) . ?
N008 C00Y 1.456(4) . ?
N008 C019 1.448(4) . ?
C009 C00C 1.388(3) . ?
C009 C00E 1.510(3) . ?
C009 C00N 1.400(4) . ?
C00A C00B 1.382(4) . ?
C00A C00E 1.524(4) . ?
C00A C011 1.383(4) . ?
C00B C00L 1.488(4) . ?
C00B C010 1.387(4) . ?
C00C C00P 1.389(4) . ?
C00D C00P 1.403(4) . ?
C00D C00S 1.416(4) . ?
C00E C00J 1.504(4) . ?
C00F C00H 1.410(4) . ?
C00F C00I 1.420(4) . ?
C00F C00K 1.433(4) . ?
C00G H00G 0.9500 . ?
C00G C00M 1.389(4) . ?
C00G C00R 1.408(4) . ?
C00H C00X 1.455(4) . ?
C00H C014 1.384(4) . ?
C00I C00V 1.386(4) . ?
C00I C012 1.487(4) . ?
C00J C00M 1.386(3) . ?
C00J C00W 1.394(4) . ?
C00K C00O 1.422(4) . ?
C00K C00T 1.402(4) . ?
C00N H00N 0.9500 . ?
C00N C00S 1.369(4) . ?
C00O C00Q 1.385(4) . ?
C00P H00P 0.9500 . ?
C00Q H00Q 0.9500 . ?
C00Q C00V 1.403(4) . ?
C00R C00Z 1.411(4) . ?
C00S H00S 0.9500 . ?
C00T H00T 0.9500 . ?
C00T C016 1.382(4) . ?
C00U H00A 0.9900 . ?
C00U H00B 0.9900 . ?
C00U C01C 1.512(4) . ?
C00V H00V 0.9500 . ?
C00W H00W 0.9500 . ?
C00W C00Z 1.371(4) . ?
C00Y H00C 0.9900 . ?
C00Y H00D 0.9900 . ?
C00Y C015 1.518(4) . ?
C00Z H00Z 0.9500 . ?
C010 H010 0.9500 . ?
C010 C01A 1.387(4) . ?
C011 H011 0.9500 . ?
C011 C018 1.399(4) . ?
C013 H01A 0.9900 . ?
C013 H01B 0.9900 . ?
C013 C01E 1.511(4) . ?
C014 H014 0.9500 . ?
C014 C016 1.401(4) . ?
C015 H01C 0.9800 . ?
C015 H01D 0.9800 . ?
C015 H01E 0.9800 . ?
C016 H016 0.9500 . ?
C017 H01F 0.9900 . ?
C017 H01G 0.9900 . ?
C017 C01B 1.543(5) . ?
C018 H018 0.9500 . ?
C018 C01A 1.394(4) . ?
C019 H01H 0.9900 . ?
C019 H01I 0.9900 . ?
C019 C01G 1.520(5) . ?
C01A H01J 0.9500 . ?
C01B H01K 0.9900 . ?
C01B H01L 0.9900 . ?
C01B C01F 1.516(4) . ?
C01C H01M 0.9800 . ?
C01C H01N 0.9800 . ?
C01C H01O 0.9800 . ?
C01D H01P 0.9800 . ?
C01D H01Q 0.9800 . ?
C01D H01R 0.9800 . ?
C01D C01F 1.513(5) . ?
C01E H01S 0.9800 . ?
C01E H01T 0.9800 . ?
C01E H01U 0.9800 . ?
C01F H01V 0.9900 . ?
C01F H01W 0.9900 . ?
C01G H01X 0.9800 . ?
C01G H01Y 0.9800 . ?
C01G H 0.9800 . ?
